data_4072593
loop_
_publ_author_name
'Kaul, Franz A. R.'
'Puchta, Gerd T.'
'Frey, Guido D.'
'Herdtweck, Eberhardt'
'Herrmann, Wolfgang A.'

_publ_section_title
;
 Iminopyridine Complexes of 3d Metals for Ethylene Polymerization:&#x00A0;
 Comparative Structural Studies and Ligand Size Controlled Chain
 Termination
;
_journal_issue 4
_journal_name_full Organometallics
_journal_page_first 988
_journal_paper_doi 10.1021/om060857q
_journal_volume 26
_journal_year 2007
_chemical_formula_moiety 'C21 H26 Cl2 Co N2 O, C H2 Cl2'
_chemical_formula_sum 'C22 H28 Cl4 Co N2 O'
_chemical_formula_weight 537.19
_chemical_name_systematic
;
 ? 
;
_space_group_IT_number 14
_symmetry_cell_setting monoclinic
_symmetry_Int_Tables_number 14
_symmetry_space_group_name_Hall '-P 2ybc'
_symmetry_space_group_name_H-M 'P 1 21/c 1'
_atom_sites_solution_hydrogens geom
_atom_sites_solution_primary direct
_atom_sites_solution_secondary difmap
_cell_angle_alpha 90
_cell_angle_beta 101.004(1)
_cell_angle_gamma 90
_cell_formula_units_Z 4
_cell_length_a 8.8222(1)
_cell_length_b 15.2586(2)
_cell_length_c 19.5824(2)
_cell_measurement_reflns_used 55692
_cell_measurement_temperature 153(1)
_cell_measurement_theta_max 25.36
_cell_measurement_theta_min 1.70
_cell_volume 2587.61(5)
_computing_cell_refinement 'DENZO (Nonius, 1998b)'
_computing_data_collection 'Kappa-CCD Control Software (Nonius, 1998a)'
_computing_data_reduction 'DENZO (Nonius, 1998b)'
_computing_molecular_graphics 'PLATON (Spek, 2006)'
_computing_publication_material 'PLATON (Spek, 2006)'
_computing_structure_refinement 'SHELXL97 (Sheldrick, 1998)'
_computing_structure_solution 'SIR92 (Altomare, 1994)'
_diffrn_ambient_temperature 153(1)
_diffrn_detector ' CCD plate '
_diffrn_detector_area_resol_mean 18
_diffrn_measured_fraction_theta_full 0.999
_diffrn_measured_fraction_theta_max 0.999
_diffrn_measurement_device ' \k-geometry diffractometer '
_diffrn_measurement_device_type ' Nonius \k-CCD diffractometer'
_diffrn_measurement_method ' phi- and omega-rotation '
_diffrn_radiation_monochromator graphite
_diffrn_radiation_source 'NONIUS FR 591 rotating anode'
_diffrn_radiation_type 'Mo K\a'
_diffrn_radiation_wavelength 0.71073
_diffrn_reflns_av_R_equivalents 0.010
_diffrn_reflns_av_sigmaI/netI 0.0161
_diffrn_reflns_limit_h_max 10
_diffrn_reflns_limit_h_min -10
_diffrn_reflns_limit_k_max 18
_diffrn_reflns_limit_k_min -18
_diffrn_reflns_limit_l_max 23
_diffrn_reflns_limit_l_min -23
_diffrn_reflns_number 9292
_diffrn_reflns_reduction_process
;
 with the Kappa CCD software Scale-Pack 
;
_diffrn_reflns_theta_full 25.36
_diffrn_reflns_theta_max 25.36
_diffrn_reflns_theta_min 1.70
_exptl_absorpt_coefficient_mu 1.092
_exptl_absorpt_correction_T_max 1.092
_exptl_absorpt_correction_T_min 1.010
_exptl_absorpt_correction_type multi-scan
_exptl_absorpt_process_details
;
 Denzo-SNM; Scale-Pack
;
_exptl_crystal_colour ' green '
_exptl_crystal_density_diffrn 1.379
_exptl_crystal_density_meas ?
_exptl_crystal_density_method none
_exptl_crystal_description ' needle '
_exptl_crystal_F_000 1108
_exptl_crystal_size_max 1.01
_exptl_crystal_size_mid 0.20
_exptl_crystal_size_min 0.20
_refine_diff_density_max 0.651
_refine_diff_density_min -0.477
_refine_diff_density_rms 0.042
_refine_ls_extinction_method none
_refine_ls_goodness_of_fit_ref 1.042
_refine_ls_hydrogen_treatment none
_refine_ls_matrix_type full
_refine_ls_number_constraints 0
_refine_ls_number_parameters 383
_refine_ls_number_reflns 4744
_refine_ls_number_restraints 0
_refine_ls_restrained_S_all 1.042
_refine_ls_R_factor_all 0.0268
_refine_ls_R_factor_gt 0.0246
_refine_ls_shift/su_max 0.001
_refine_ls_shift/su_mean 0.000
_refine_ls_structure_factor_coef Fsqd
_refine_ls_weighting_details 'calc w=1/[\s^2^(Fo^2^)+(0.0227P)^2^+1.7997P] where P=(Fo^2^+2Fc^2^)/3'
_refine_ls_weighting_scheme sigma
_refine_ls_wR_factor_gt 0.0591
_refine_ls_wR_factor_ref 0.0601
_reflns_number_gt 4450
_reflns_number_total 4744
_reflns_observed_criterion >2sigma(i)
_cod_data_source_file om060857qsi20060919_050032.cif
_cod_data_source_block KAUE-4062-153
_cod_depositor_comments
;
The following automatic conversions were performed:

'_symmetry_cell_setting' value 'Monoclinic' changed to 'monoclinic'
according to /home/saulius/struct/CIF-dictionaries/cif_core.dic
dictionary named 'cif_core.dic' version 2.4.1 from
2010-06-29.

'_exptl_absorpt_correction_type' value ' multi-scan '
changed to 'multi-scan' according to
/home/saulius/struct/CIF-dictionaries/cif_core.dic dictionary named
'cif_core.dic' version 2.4.1 from 2010-06-29.

Automatic conversion script
Id: cif_fix_values 1715 2011-07-08 13:25:40Z adriana 

The following automatic conversions were performed:

'_exptl_crystal_density_meas' value 'none' was changed to '?' - the
value is perceived as not measured.

Automatic conversion script
Id: cif_fix_values 3008 2015-01-20 13:52:24Z robertas 
;
_cod_original_sg_symbol_H-M 'P 21/c'
_cod_database_code 4072593

loop_
_symmetry_equiv_pos_as_xyz
'x, y, z'
'-x, y+1/2, -z+1/2'
'-x, -y, -z'
'x, -y-1/2, z-1/2'

loop_
_atom_site_aniso_label
_atom_site_aniso_U_11
_atom_site_aniso_U_22
_atom_site_aniso_U_33
_atom_site_aniso_U_23
_atom_site_aniso_U_13
_atom_site_aniso_U_12
Co 0.0158(1) 0.0197(1) 0.0256(1) 0.0026(1) 0.0054(1) 0.0005(1)
Cl1 0.0331(2) 0.0324(2) 0.0265(2) 0.0003(2) 0.0082(2) 0.0057(2)
Cl2 0.0259(2) 0.0233(2) 0.0495(3) 0.0004(2) 0.0027(2) -0.0066(2)
O 0.0322(7) 0.0305(7) 0.0326(6) 0.0085(5) 0.0061(5) 0.0047(5)
N1 0.0167(6) 0.0202(7) 0.0225(7) -0.0031(5) 0.0029(5) 0.0018(5)
N2 0.0181(6) 0.0166(6) 0.0231(7) 0.0005(5) 0.0037(5) 0.0003(5)
C1 0.0486(12) 0.0504(13) 0.0304(10) 0.0085(10) 0.0094(9) 0.0283(11)
C2 0.0338(9) 0.0261(9) 0.0205(8) -0.0031(6) 0.0039(7) 0.0119(7)
C3 0.0216(8) 0.0259(8) 0.0240(8) -0.0061(6) 0.0008(6) 0.0067(6)
C4 0.0196(8) 0.0395(11) 0.0390(10) -0.0059(8) -0.0006(7) 0.0087(7)
C5 0.0158(8) 0.0479(12) 0.0542(12) -0.0058(9) 0.0077(8) -0.0001(8)
C6 0.0226(8) 0.0374(10) 0.0425(10) -0.0002(8) 0.0115(7) -0.0048(7)
C7 0.0184(7) 0.0226(8) 0.0272(8) -0.0035(6) 0.0062(6) -0.0010(6)
C8 0.0223(8) 0.0173(8) 0.0263(8) -0.0010(6) 0.0056(6) -0.0022(6)
C9 0.0293(9) 0.0314(10) 0.0438(11) 0.0125(9) 0.0101(8) -0.0037(8)
C10 0.0173(7) 0.0222(8) 0.0251(8) 0.0090(6) 0.0050(6) 0.0002(6)
C11 0.0244(8) 0.0259(9) 0.0279(8) 0.0107(7) 0.0107(6) 0.0034(7)
C12 0.0282(9) 0.0335(10) 0.0404(10) 0.0171(8) 0.0153(8) 0.0109(8)
C13 0.0201(8) 0.0489(12) 0.0423(11) 0.0256(9) 0.0058(8) 0.0059(8)
C14 0.0250(9) 0.0464(12) 0.0317(10) 0.0137(8) -0.0015(7) -0.0072(8)
C15 0.0233(8) 0.0299(9) 0.0278(8) 0.0082(7) 0.0030(6) -0.0050(7)
C16 0.0376(10) 0.0344(10) 0.0322(10) -0.0034(8) -0.0021(8) -0.0054(8)
C17 0.0656(16) 0.0544(15) 0.0531(14) -0.0165(12) 0.0246(13) -0.0141(13)
C18 0.0601(14) 0.0431(13) 0.0440(13) -0.0036(10) -0.0057(11) -0.0176(11)
C19 0.0401(10) 0.0236(9) 0.0295(9) 0.0065(7) 0.0098(8) 0.0103(8)
C20 0.0644(14) 0.0461(13) 0.0378(12) 0.0053(10) 0.0231(11) 0.0183(12)
C21 0.0725(16) 0.0384(12) 0.0398(12) 0.0000(10) 0.0126(12) -0.0122(11)
Cl3 0.0677(4) 0.0442(3) 0.0587(3) 0.0059(3) 0.0220(3) 0.0079(3)
Cl4 0.0582(4) 0.0878(5) 0.1014(5) -0.0431(4) 0.0465(4) -0.0181(3)
C 0.0382(11) 0.0419(12) 0.0532(13) -0.0141(10) 0.0138(10) -0.0087(9)

loop_
_atom_site_label
_atom_site_type_symbol
_atom_site_thermal_displace_type
_atom_site_fract_x
_atom_site_fract_y
_atom_site_fract_z
_atom_site_occupancy
_atom_site_U_iso_or_equiv
Co Co Uani 0.40486(2) -0.01769(1) 0.32912(1) 1.000 0.0202(1)
Cl1 Cl Uani 0.32185(5) 0.04116(3) 0.42076(2) 1.000 0.0303(1)
Cl2 Cl Uani 0.23914(5) -0.11843(3) 0.27575(2) 1.000 0.0335(1)
O O Uani 0.54361(14) -0.12477(8) 0.39929(6) 1.000 0.0318(4)
N1 N Uani 0.63222(14) -0.00170(8) 0.32410(7) 1.000 0.0199(4)
N2 N Uani 0.39841(14) 0.08495(8) 0.25256(6) 1.000 0.0193(4)
C1 C Uani 0.7917(3) -0.17544(16) 0.45379(11) 1.000 0.0429(7)
C2 C Uani 0.6835(2) -0.11760(11) 0.40610(8) 1.000 0.0270(5)
C3 C Uani 0.74480(18) -0.04924(11) 0.36331(8) 1.000 0.0243(5)
C4 C Uani 0.89887(19) -0.03553(13) 0.36077(10) 1.000 0.0335(6)
C5 C Uani 0.9357(2) 0.02770(14) 0.31645(11) 1.000 0.0392(6)
C6 C Uani 0.81926(19) 0.07651(13) 0.27592(10) 1.000 0.0335(5)
C7 C Uani 0.66693(17) 0.05990(10) 0.28103(8) 1.000 0.0225(4)
C8 C Uani 0.53063(17) 0.10741(10) 0.24009(8) 1.000 0.0218(5)
C9 C Uani 0.5597(2) 0.17490(13) 0.18898(11) 1.000 0.0344(6)
C10 C Uani 0.25886(17) 0.12646(10) 0.21574(8) 1.000 0.0214(4)
C11 C Uani 0.20362(18) 0.20088(11) 0.24550(8) 1.000 0.0253(5)
C12 C Uani 0.0658(2) 0.23795(13) 0.21011(10) 1.000 0.0329(6)
C13 C Uani -0.0137(2) 0.20189(14) 0.14886(10) 1.000 0.0371(6)
C14 C Uani 0.0422(2) 0.12854(14) 0.12122(10) 1.000 0.0353(6)
C15 C Uani 0.18047(18) 0.08843(11) 0.15358(9) 1.000 0.0272(5)
C16 C Uani 0.2413(2) 0.00941(13) 0.12041(10) 1.000 0.0359(6)
C17 C Uani 0.3121(3) 0.03641(18) 0.05800(14) 1.000 0.0559(9)
C18 C Uani 0.1171(3) -0.06021(16) 0.09796(13) 1.000 0.0511(8)
C19 C Uani 0.2875(2) 0.24261(12) 0.31274(9) 1.000 0.0306(5)
C20 C Uani 0.1789(3) 0.25964(17) 0.36370(12) 1.000 0.0477(8)
C21 C Uani 0.3665(3) 0.32817(15) 0.29855(12) 1.000 0.0500(8)
Cl3 Cl Uani 0.59588(7) 0.28550(4) 0.50125(3) 1.000 0.0556(2)
Cl4 Cl Uani 0.79945(8) 0.16439(5) 0.44850(4) 1.000 0.0783(3)
C C Uani 0.6568(3) 0.17549(15) 0.49980(13) 1.000 0.0438(7)
H11 H Uiso 0.856(3) -0.1414(17) 0.4845(14) 1.000 0.063(8)
H12 H Uiso 0.855(3) -0.2063(18) 0.4288(14) 1.000 0.070(8)
H13 H Uiso 0.734(3) -0.2143(18) 0.4785(14) 1.000 0.069(8)
H41 H Uiso 0.976(2) -0.0698(14) 0.3884(11) 1.000 0.042(6)
H51 H Uiso 1.037(3) 0.0380(14) 0.3131(11) 1.000 0.045(6)
H61 H Uiso 0.841(2) 0.1203(14) 0.2451(11) 1.000 0.042(6)
H91 H Uiso 0.465(2) 0.1995(13) 0.1652(10) 1.000 0.037(5)
H92 H Uiso 0.620(3) 0.2192(16) 0.2137(12) 1.000 0.049(6)
H93 H Uiso 0.619(3) 0.1492(15) 0.1563(12) 1.000 0.048(6)
H121 H Uiso 0.027(2) 0.2874(13) 0.2290(10) 1.000 0.034(5)
H131 H Uiso -0.107(2) 0.2301(14) 0.1259(11) 1.000 0.042(6)
H141 H Uiso -0.011(2) 0.1048(14) 0.0796(11) 1.000 0.040(6)
H161 H Uiso 0.318(2) -0.0166(12) 0.1540(10) 1.000 0.031(5)
H171 H Uiso 0.395(3) 0.0767(18) 0.0728(13) 1.000 0.067(8)
H172 H Uiso 0.358(3) -0.0143(19) 0.0372(14) 1.000 0.073(8)
H173 H Uiso 0.235(3) 0.067(2) 0.0211(16) 1.000 0.083(9)
H181 H Uiso 0.162(3) -0.1132(18) 0.0833(13) 1.000 0.060(7)
H182 H Uiso 0.034(3) -0.0394(17) 0.0614(14) 1.000 0.067(8)
H183 H Uiso 0.067(3) -0.0731(16) 0.1349(13) 1.000 0.053(7)
H191 H Uiso 0.361(2) 0.2045(13) 0.3345(9) 1.000 0.028(5)
H201 H Uiso 0.127(3) 0.2061(17) 0.3751(12) 1.000 0.058(7)
H202 H Uiso 0.234(3) 0.2851(16) 0.4070(13) 1.000 0.054(7)
H203 H Uiso 0.099(3) 0.3022(18) 0.3436(13) 1.000 0.066(7)
H211 H Uiso 0.438(3) 0.3189(16) 0.2665(13) 1.000 0.057(7)
H212 H Uiso 0.425(3) 0.3521(17) 0.3438(14) 1.000 0.067(8)
H213 H Uiso 0.287(3) 0.3732(18) 0.2786(14) 1.000 0.070(8)
H1 H Uiso 0.577(3) 0.1438(16) 0.4803(12) 1.000 0.054(7)
H2 H Uiso 0.704(3) 0.1596(17) 0.5476(14) 1.000 0.063(7)

loop_
_atom_type_symbol
_atom_type_description
_atom_type_scat_dispersion_real
_atom_type_scat_dispersion_imag
_atom_type_scat_source
O O 0.0106 0.0060 'International Tables Vol C Tables 4.2.6.8 and 6.1.1.4'
N N 0.0061 0.0033 'International Tables Vol C Tables 4.2.6.8 and 6.1.1.4'
Co Co 0.3494 0.9721 'International Tables Vol C Tables 4.2.6.8 and 6.1.1.4'
Cl Cl 0.1484 0.1585 'International Tables Vol C Tables 4.2.6.8 and 6.1.1.4'
H H 0.0000 0.0000 'International Tables Vol C Tables 4.2.6.8 and 6.1.1.4'
C C 0.0033 0.0016 'International Tables Vol C Tables 4.2.6.8 and 6.1.1.4'

loop_
_geom_angle_atom_site_label_1
_geom_angle_atom_site_label_2
_geom_angle_atom_site_label_3
_geom_angle
_geom_angle_publ_flag
Cl1 Co Cl2 111.31(2) yes
Cl1 Co N1 117.58(4) yes
Cl1 Co N2 107.13(4) yes
Cl2 Co N1 128.30(4) yes
Cl2 Co N2 104.21(3) yes
N1 Co N2 77.06(5) yes
Co N1 C3 122.21(11) yes
Co N1 C7 117.38(10) yes
C3 N1 C7 120.39(13) yes
Co N2 C8 114.90(10) yes
Co N2 C10 124.72(10) yes
C8 N2 C10 120.38(13) yes
O C2 C1 121.91(17) yes
O C2 C3 117.74(15) yes
C1 C2 C3 120.33(17) no
N1 C3 C2 112.80(14) yes
N1 C3 C4 121.36(15) yes
C2 C3 C4 125.81(16) no
C3 C4 C5 118.65(17) no
C4 C5 C6 119.87(17) no
C5 C6 C7 118.75(17) no
N1 C7 C6 120.98(15) yes
N1 C7 C8 114.87(13) yes
C6 C7 C8 124.15(15) no
N2 C8 C7 115.77(13) yes
N2 C8 C9 126.22(14) yes
C7 C8 C9 118.01(14) no
N2 C10 C11 118.42(13) yes
N2 C10 C15 118.79(13) yes
C11 C10 C15 122.72(14) no
C10 C11 C12 117.30(15) no
C10 C11 C19 123.17(14) no
C12 C11 C19 119.52(15) no
C11 C12 C13 121.18(17) no
C12 C13 C14 120.31(18) no
C13 C14 C15 121.56(17) no
C10 C15 C14 116.91(16) no
C10 C15 C16 122.94(15) no
C14 C15 C16 120.12(16) no
C15 C16 C17 111.09(17) no
C15 C16 C18 112.52(16) no
C17 C16 C18 109.66(18) no
C11 C19 C20 111.93(16) no
C11 C19 C21 111.29(15) no
C20 C19 C21 109.68(17) no
C2 C1 H11 108.7(17) no
C2 C1 H12 110.2(17) no
C2 C1 H13 109.9(16) no
H11 C1 H12 106(2) no
H11 C1 H13 110(2) no
H12 C1 H13 112(2) no
C3 C4 H41 120.1(12) no
C5 C4 H41 121.3(12) no
C4 C5 H51 120.8(13) no
C6 C5 H51 119.3(13) no
C5 C6 H61 121.8(11) no
C7 C6 H61 119.5(11) no
C8 C9 H91 110.7(12) no
C8 C9 H92 107.8(15) no
C8 C9 H93 110.0(13) no
H91 C9 H92 109(2) no
H91 C9 H93 111.4(18) no
H92 C9 H93 108(2) no
C11 C12 H121 118.7(12) no
C13 C12 H121 120.1(12) no
C12 C13 H131 118.4(13) no
C14 C13 H131 121.3(13) no
C13 C14 H141 120.1(12) no
C15 C14 H141 118.3(12) no
C15 C16 H161 107.7(12) no
C17 C16 H161 108.9(11) no
C18 C16 H161 106.8(11) no
C16 C17 H171 109.6(15) no
C16 C17 H172 112.2(16) no
C16 C17 H173 112.0(16) no
H171 C17 H172 106(2) no
H171 C17 H173 107(2) no
H172 C17 H173 110(2) no
C16 C18 H181 110.8(16) no
C16 C18 H182 112.5(16) no
C16 C18 H183 110.0(16) no
H181 C18 H182 110(2) no
H181 C18 H183 109(2) no
H182 C18 H183 104(2) no
C11 C19 H191 108.8(12) no
C20 C19 H191 106.3(11) no
C21 C19 H191 108.7(12) no
C19 C20 H201 112.5(15) no
C19 C20 H202 111.4(16) no
C19 C20 H203 109.9(15) no
H201 C20 H202 108(2) no
H201 C20 H203 108(2) no
H202 C20 H203 107(2) no
C19 C21 H211 111.3(15) no
C19 C21 H212 109.0(15) no
C19 C21 H213 110.2(16) no
H211 C21 H212 109(2) no
H211 C21 H213 110(2) no
H212 C21 H213 107(2) no
Cl3 C Cl4 110.70(13) yes
Cl3 C H1 108.0(17) no
Cl3 C H2 107.2(15) no
Cl4 C H1 107.4(16) no
Cl4 C H2 107.5(16) no
H1 C H2 116(2) no

loop_
_geom_bond_atom_site_label_1
_geom_bond_atom_site_label_2
_geom_bond_distance
_geom_bond_publ_flag
Co Cl1 2.2505(5) yes
Co Cl2 2.2381(5) yes
Co N1 2.0415(13) yes
Co N2 2.1613(12) yes
Cl3 C 1.764(2) yes
Cl4 C 1.762(3) yes
O C2 1.221(2) yes
N1 C3 1.346(2) yes
N1 C7 1.337(2) yes
N2 C10 1.448(2) yes
N2 C8 1.283(2) yes
C1 C2 1.491(3) no
C2 C3 1.502(2) no
C3 C4 1.385(2) no
C4 C5 1.377(3) no
C5 C6 1.389(3) no
C6 C7 1.390(2) no
C7 C8 1.499(2) no
C8 C9 1.492(3) no
C10 C15 1.405(2) no
C10 C11 1.405(2) no
C11 C19 1.521(2) no
C11 C12 1.399(2) no
C12 C13 1.383(3) no
C13 C14 1.375(3) no
C14 C15 1.403(3) no
C15 C16 1.516(3) no
C16 C17 1.531(3) no
C16 C18 1.529(3) no
C19 C21 1.530(3) no
C19 C20 1.532(3) no
C1 H11 0.91(3) no
C1 H12 0.94(3) no
C1 H13 0.97(3) no
C4 H41 0.94(2) no
C5 H51 0.92(3) no
C6 H61 0.94(2) no
C9 H92 0.94(2) no
C9 H91 0.952(19) no
C9 H93 0.98(2) no
C12 H121 0.93(2) no
C13 H131 0.96(2) no
C14 H141 0.93(2) no
C16 H161 0.937(19) no
C17 H172 1.00(3) no
C17 H173 1.01(3) no
C17 H171 0.96(3) no
C18 H183 0.94(3) no
C18 H181 0.97(3) no
C18 H182 0.97(3) no
C19 H191 0.914(19) no
C20 H202 0.97(3) no
C20 H203 0.98(3) no
C20 H201 0.98(3) no
C21 H213 1.01(3) no
C21 H211 0.98(3) no
C21 H212 1.01(3) no
C H1 0.88(3) no
C H2 0.98(3) no
